data_4501347
loop_
_publ_author_name
'Roberts, John M.'
'Farha, Omar K.'
'Sarjeant, Amy A.'
'Hupp, Joseph T.'
'Scheidt, Karl A.'

_publ_section_title
;
 Two Azolium Rings Are Better Than One: A Strategy for Controlling
 Catenation and Morphology in Zn and Cu Metal--Organic Frameworks
;
_journal_issue 11
_journal_name_full 'Crystal Growth &amp; Design'
_journal_page_first 4747
_journal_paper_doi 10.1021/cg2011309
_journal_volume 11
_journal_year 2011
_chemical_formula_moiety 'C57 H44 Cu3 N6 O15'
_chemical_formula_sum 'C57 H44 Cu3 N6 O15'
_chemical_formula_weight 1243.60
_chemical_name_systematic
; 
 ? 
;
_space_group_IT_number 15
_symmetry_cell_setting monoclinic
_symmetry_space_group_name_Hall '-C 2yc'
_symmetry_space_group_name_H-M 'C 1 2/c 1'
_atom_sites_solution_hydrogens geom
_atom_sites_solution_primary direct
_atom_sites_solution_secondary difmap
_audit_creation_method SHELXL-97
_cell_angle_alpha 90.00
_cell_angle_beta 107.9610(10)
_cell_angle_gamma 90.00
_cell_formula_units_Z 8
_cell_length_a 30.0742(7)
_cell_length_b 44.9301(9)
_cell_length_c 18.4571(5)
_cell_measurement_reflns_used 9914
_cell_measurement_temperature 100(2)
_cell_measurement_theta_max 64.32
_cell_measurement_theta_min 2.70
_cell_volume 23724.5(10)
_computing_cell_refinement 'Bruker SAINT'
_computing_data_collection 'Bruker APEX2'
_computing_data_reduction 'Bruker SAINT'
_computing_molecular_graphics 'Bruker SHELXTL'
_computing_publication_material 'Bruker SHELXTL'
_computing_structure_refinement 'SHELXL-97 (Sheldrick, 2008)'
_computing_structure_solution 'SHELXS-97 (Sheldrick, 2008)'
_diffrn_ambient_temperature 100(2)
_diffrn_measured_fraction_theta_full 0.972
_diffrn_measured_fraction_theta_max 0.972
_diffrn_measurement_device_type 'Bruker APEX-II CCD'
_diffrn_measurement_method '\f and \w scans'
_diffrn_radiation_monochromator graphite
_diffrn_radiation_source 'fine-focus sealed tube'
_diffrn_radiation_type CuK\a
_diffrn_radiation_wavelength 1.54178
_diffrn_reflns_av_R_equivalents 0.0407
_diffrn_reflns_av_sigmaI/netI 0.0496
_diffrn_reflns_limit_h_max 12
_diffrn_reflns_limit_h_min -34
_diffrn_reflns_limit_k_max 52
_diffrn_reflns_limit_k_min -50
_diffrn_reflns_limit_l_max 21
_diffrn_reflns_limit_l_min -20
_diffrn_reflns_number 53883
_diffrn_reflns_theta_full 64.57
_diffrn_reflns_theta_max 64.57
_diffrn_reflns_theta_min 1.97
_diffrn_standards_number 0
_exptl_absorpt_coefficient_mu 0.916
_exptl_absorpt_correction_T_max 0.7525
_exptl_absorpt_correction_T_min 0.6623
_exptl_absorpt_correction_type multi-scan
_exptl_absorpt_process_details 'SADABS, Bruker'
_exptl_crystal_colour green
_exptl_crystal_density_diffrn 0.696
_exptl_crystal_density_method 'not measured'
_exptl_crystal_description block
_exptl_crystal_F_000 5080
_exptl_crystal_size_max 0.36
_exptl_crystal_size_mid 0.18
_exptl_crystal_size_min 0.12
_platon_squeeze_details
;
 Diffuse, disordered solvent molecules could not be adequately modeled.  The
 bypass procedure in Platon (Spek, 1990) was used to remove the electronic
 contribution from these solvents. The total potential solvent accessible void
 volume was 13911.3 Ang^3^ and the electron count / cell = 4657. As the exact
 solvent content is not known, the reported formula reflects only the atoms
 used in the refinement.
;
_refine_diff_density_max 1.025
_refine_diff_density_min -0.519
_refine_diff_density_rms 0.086
_refine_ls_extinction_method none
_refine_ls_goodness_of_fit_ref 0.939
_refine_ls_hydrogen_treatment constr
_refine_ls_matrix_type full
_refine_ls_number_parameters 793
_refine_ls_number_reflns 19403
_refine_ls_number_restraints 855
_refine_ls_restrained_S_all 0.945
_refine_ls_R_factor_all 0.1080
_refine_ls_R_factor_gt 0.0802
_refine_ls_shift/su_max 0.001
_refine_ls_shift/su_mean 0.000
_refine_ls_structure_factor_coef Fsqd
_refine_ls_weighting_details 'calc w=1/[\s^2^(Fo^2^)+(0.1713P)^2^+0.0000P] where P=(Fo^2^+2Fc^2^)/3'
_refine_ls_weighting_scheme calc
_refine_ls_wR_factor_gt 0.2253
_refine_ls_wR_factor_ref 0.2471
_reflns_number_gt 11008
_reflns_number_total 19403
_reflns_threshold_expression >2sigma(I)
_cod_data_source_file cg2011309_si_002.cif
_cod_data_source_block n0181
_cod_depositor_comments
;
The following automatic conversions were performed:

'_symmetry_cell_setting' value 'Monoclinic' changed to 'monoclinic'
according to /home/saulius/struct/CIF-dictionaries/cif_core.dic
dictionary named 'cif_core.dic' version 2.4.1 from 2010-06-29.

Automatic conversion script
Id: cif_fix_values 1715 2011-07-08 13:25:40Z adriana 
;
_cod_original_sg_symbol_Hall '-C 2yc '
_cod_original_sg_symbol_H-M C2/c
_cod_database_code 4501347

loop_
_symmetry_equiv_pos_as_xyz
'x, y, z'
'-x, y, -z+1/2'
'x+1/2, y+1/2, z'
'-x+1/2, y+1/2, -z+1/2'
'-x, -y, -z'
'x, -y, z-1/2'
'-x+1/2, -y+1/2, -z'
'x+1/2, -y+1/2, z-1/2'

loop_
_atom_site_label
_atom_site_type_symbol
_atom_site_fract_x
_atom_site_fract_y
_atom_site_fract_z
_atom_site_U_iso_or_equiv
_atom_site_adp_type
_atom_site_occupancy
_atom_site_symmetry_multiplicity
_atom_site_calc_flag
_atom_site_refinement_flags
Cu1 Cu 0.238603(14) 0.460006(12) 0.18311(3) 0.05578(19) Uani 1 1 d U
Cu2 Cu 0.259044(14) 0.426490(11) 0.30619(3) 0.05603(19) Uani 1 1 d U
Cu3 Cu 0.47050(2) 0.691236(10) 0.78947(4) 0.0695(2) Uani 1 1 d U
O1 O 0.25841(8) 0.49369(6) 0.25246(16) 0.0655(7) Uani 1 1 d U
O2 O 0.27816(9) 0.46515(6) 0.35643(16) 0.0672(7) Uani 1 1 d U
O3 O 0.22042(10) 0.42225(7) 0.13080(18) 0.0820(9) Uani 1 1 d U
O4 O 0.23632(9) 0.39332(6) 0.23634(19) 0.0738(8) Uani 1 1 d U
O5 O 0.30417(8) 0.45331(6) 0.19238(16) 0.0647(7) Uani 1 1 d U
O6 O 0.32097(8) 0.42305(6) 0.29309(17) 0.0684(7) Uani 1 1 d U
O7 O 0.17645(8) 0.46244(7) 0.19503(19) 0.0781(8) Uani 1 1 d U
O8 O 0.19395(8) 0.43432(6) 0.30085(18) 0.0714(8) Uani 1 1 d U
O9 O 0.43531(11) 0.66294(6) 0.7118(2) 0.0861(10) Uani 1 1 d U
O10 O 0.50985(11) 0.65912(6) 0.84613(18) 0.0867(10) Uani 1 1 d U
O11 O 0.51328(12) 0.72013(6) 0.85377(18) 0.0851(9) Uani 1 1 d U
O12 O 0.44009(11) 0.72408(6) 0.7231(2) 0.0846(9) Uani 1 1 d U
O14 O 0.27482(13) 0.40064(9) 0.4096(2) 0.1130(12) Uani 1 1 d U
O15 O 0.22065(10) 0.48480(8) 0.07981(18) 0.0903(9) Uani 1 1 d U
O16 O 0.42210(15) 0.68918(8) 0.8528(3) 0.1151(12) Uani 1 1 d U
C1 C 0.27548(12) 0.48947(9) 0.3227(2) 0.0616(10) Uani 1 1 d U
C2 C 0.29509(14) 0.51557(9) 0.3701(2) 0.0709(11) Uani 1 1 d U
C3 C 0.30214(18) 0.54247(10) 0.3361(3) 0.0918(15) Uani 1 1 d U
H3 H 0.2919 0.5443 0.2822 0.110 Uiso 1 1 calc R
C4 C 0.3240(2) 0.56645(11) 0.3806(3) 0.1020(18) Uani 1 1 d U
H4 H 0.3282 0.5845 0.3569 0.122 Uiso 1 1 calc R
C5 C 0.33968(19) 0.56411(11) 0.4597(3) 0.0955(16) Uani 1 1 d U
C6 C 0.3322(2) 0.53779(12) 0.4929(3) 0.1066(19) Uani 1 1 d U
H6 H 0.3414 0.5362 0.5468 0.128 Uiso 1 1 calc R
C7 C 0.31141(18) 0.51378(10) 0.4488(3) 0.0906(15) Uani 1 1 d U
H7 H 0.3083 0.4956 0.4730 0.109 Uiso 1 1 calc R
C8 C 0.3659(2) 0.58861(11) 0.5089(3) 0.0957(15) Uani 1 1 d U
C9 C 0.35002(19) 0.60258(11) 0.5614(3) 0.0930(14) Uani 1 1 d U
C10 C 0.37761(18) 0.62367(10) 0.6110(3) 0.0870(14) Uani 1 1 d U
H10 H 0.3661 0.6331 0.6477 0.104 Uiso 1 1 calc R
C11 C 0.42070(18) 0.63082(9) 0.6071(3) 0.0861(14) Uani 1 1 d U
C12 C 0.4373(2) 0.61764(11) 0.5518(3) 0.1001(16) Uani 1 1 d U
H12 H 0.4668 0.6234 0.5479 0.120 Uiso 1 1 calc R
C13 C 0.4114(2) 0.59644(11) 0.5030(3) 0.1042(17) Uani 1 1 d U
H13 H 0.4230 0.5872 0.4663 0.125 Uiso 1 1 calc R
C14 C 0.45118(18) 0.65330(8) 0.6628(3) 0.0716(12) Uani 1 1 d U
C15 C 0.3018(3) 0.59940(18) 0.5633(4) 0.153(3) Uani 1 1 d DU
H15A H 0.2997 0.5809 0.5911 0.184 Uiso 1 1 calc R
H15B H 0.2949 0.6162 0.5928 0.184 Uiso 1 1 calc R
N1 N 0.2660(2) 0.5985(2) 0.4905(5) 0.190(3) Uani 1 1 d DU
C16 C 0.2572(4) 0.6261(3) 0.4429(8) 0.266(6) Uani 1 1 d DU
H16 H 0.2733 0.6446 0.4522 0.319 Uiso 1 1 calc R
N2 N 0.2258(5) 0.6190(4) 0.3916(8) 0.339(7) Uani 1 1 d DU
C17 C 0.2060(4) 0.5836(3) 0.3917(7) 0.259(5) Uani 1 1 d DU
H17 H 0.1820 0.5733 0.3543 0.311 Uiso 1 1 calc R
C18 C 0.2354(4) 0.5738(3) 0.4634(6) 0.229(5) Uani 1 1 d DU
H18 H 0.2349 0.5552 0.4877 0.275 Uiso 1 1 calc R
C19 C 0.1989(8) 0.6331(6) 0.3132(12) 0.63(2) Uani 1 1 d DU
H19A H 0.1742 0.6194 0.2848 0.945 Uiso 1 1 calc R
H19B H 0.2206 0.6367 0.2841 0.945 Uiso 1 1 calc R
H19C H 0.1848 0.6520 0.3214 0.945 Uiso 1 1 calc R
C20 C 0.33104(11) 0.43728(9) 0.2422(3) 0.0611(10) Uani 1 1 d U
C21 C 0.38179(11) 0.43635(9) 0.2438(2) 0.0626(10) Uani 1 1 d U
C22 C 0.39813(12) 0.45866(10) 0.2064(3) 0.0778(13) Uani 1 1 d U
H22 H 0.3773 0.4735 0.1785 0.093 Uiso 1 1 calc R
C23 C 0.44467(14) 0.45933(11) 0.2097(3) 0.0848(13) Uani 1 1 d U
C24 C 0.47457(12) 0.43603(10) 0.2476(3) 0.0726(11) Uani 1 1 d U
C25 C 0.45727(13) 0.41379(9) 0.2823(3) 0.0734(12) Uani 1 1 d U
H25 H 0.4772 0.3980 0.3072 0.088 Uiso 1 1 calc R
C26 C 0.41099(12) 0.41413(9) 0.2811(3) 0.0707(11) Uani 1 1 d U
H26 H 0.3995 0.3989 0.3063 0.085 Uiso 1 1 calc R
C27 C 0.4644(3) 0.4887(2) 0.1865(7) 0.122(4) Uani 0.50 1 d PDU
H27A H 0.4387 0.5021 0.1590 0.146 Uiso 0.50 1 calc PR
H27B H 0.4846 0.4991 0.2320 0.146 Uiso 0.50 1 calc PR
N3 N 0.4911(4) 0.4793(3) 0.1378(8) 0.180(5) Uani 0.50 1 d PDU
C28 C 0.4671(6) 0.4635(5) 0.0637(13) 0.233(8) Uani 0.50 1 d PDU
H28 H 0.4347 0.4594 0.0413 0.279 Uiso 0.50 1 calc PR
N4 N 0.4968(7) 0.4578(6) 0.0416(13) 0.283(9) Uani 0.50 1 d PDU
C29 C 0.5481(5) 0.4761(4) 0.0833(9) 0.197(6) Uani 0.50 1 d PDU
H29 H 0.5755 0.4778 0.0685 0.237 Uiso 0.50 1 calc PR
C30 C 0.5369(5) 0.4881(4) 0.1478(10) 0.188(6) Uani 0.50 1 d PDU
H30 H 0.5565 0.4996 0.1884 0.225 Uiso 0.50 1 calc PR
C31 C 0.5092(11) 0.4355(5) -0.0130(15) 0.317(13) Uani 0.50 1 d PDU
H31A H 0.5388 0.4412 -0.0206 0.476 Uiso 0.50 1 calc PR
H31B H 0.4844 0.4355 -0.0621 0.476 Uiso 0.50 1 calc PR
H31C H 0.5121 0.4155 0.0091 0.476 Uiso 0.50 1 calc PR
C32 C 0.22089(14) 0.39784(11) 0.1663(3) 0.0775(12) Uani 1 1 d U
C33 C 0.19921(17) 0.37147(12) 0.1155(3) 0.0978(16) Uani 1 1 d U
C34 C 0.19908(19) 0.34344(13) 0.1464(4) 0.1109(18) Uani 1 1 d U
H34 H 0.2150 0.3403 0.1989 0.133 Uiso 1 1 calc R
C35 C 0.1772(3) 0.32071(14) 0.1040(4) 0.133(2) Uani 1 1 d U
C36 C 0.1539(2) 0.32427(15) 0.0266(4) 0.122(2) Uani 1 1 d U
C37 C 0.1519(3) 0.35226(14) -0.0053(4) 0.134(2) Uani 1 1 d U
H37 H 0.1352 0.3554 -0.0575 0.161 Uiso 1 1 calc R
C38 C 0.1746(2) 0.37553(13) 0.0402(3) 0.120(2) Uani 1 1 d U
H38 H 0.1732 0.3948 0.0187 0.144 Uiso 1 1 calc R
C39 C 0.1255(2) 0.29949(14) -0.0205(4) 0.126(2) Uani 1 1 d U
C40 C 0.0844(3) 0.29154(18) -0.0080(5) 0.161(3) Uani 1 1 d U
H40 H 0.0724 0.3013 0.0276 0.193 Uiso 1 1 calc R
C41 C 0.0610(2) 0.26646(13) -0.0554(4) 0.125(2) Uani 1 1 d U
H41 H 0.0347 0.2577 -0.0455 0.150 Uiso 1 1 calc R
C42 C 0.07587(18) 0.25492(10) -0.1150(3) 0.0925(15) Uani 1 1 d U
C43 C 0.1138(2) 0.26644(14) -0.1291(4) 0.131(2) Uani 1 1 d U
H43 H 0.1239 0.2593 -0.1699 0.157 Uiso 1 1 calc R
C44 C 0.1378(3) 0.28938(17) -0.0812(5) 0.161(3) Uani 1 1 d U
H44 H 0.1638 0.2983 -0.0917 0.193 Uiso 1 1 calc R
C45 C 0.04726(18) 0.23029(10) -0.1635(3) 0.0804(14) Uani 1 1 d U
C46 C 0.1975(6) 0.2906(3) 0.1312(10) 0.364(8) Uani 1 1 d DU
H46A H 0.1825 0.2840 0.1693 0.436 Uiso 1 1 calc R
H46B H 0.1859 0.2770 0.0871 0.436 Uiso 1 1 calc R
N5 N 0.2482(7) 0.2839(5) 0.1648(13) 0.479(10) Uani 1 1 d DU
C47 C 0.2819(9) 0.2882(6) 0.1193(13) 0.475(11) Uani 1 1 d DU
H47 H 0.2764 0.2939 0.0677 0.570 Uiso 1 1 calc R
N6 N 0.3153(8) 0.2826(6) 0.1650(13) 0.486(11) Uani 1 1 d DU
C48 C 0.3125(8) 0.2629(6) 0.2449(13) 0.480(13) Uani 1 1 d DU
H48 H 0.3357 0.2522 0.2827 0.575 Uiso 1 1 calc R
C49 C 0.2642(8) 0.2681(6) 0.2351(14) 0.514(12) Uani 1 1 d DU
H49 H 0.2467 0.2623 0.2678 0.616 Uiso 1 1 calc R
C50 C 0.3624(7) 0.2703(6) 0.1558(14) 0.479(13) Uani 1 1 d DU
H50A H 0.3838 0.2648 0.2058 0.719 Uiso 1 1 calc R
H50B H 0.3770 0.2857 0.1330 0.719 Uiso 1 1 calc R
H50C H 0.3558 0.2527 0.1227 0.719 Uiso 1 1 calc R
C51 C 0.16663(12) 0.44937(10) 0.2484(3) 0.0724(12) Uani 1 1 d U
C52 C 0.11708(13) 0.45163(11) 0.2504(3) 0.0780(12) Uani 1 1 d U
C53 C 0.08486(16) 0.46632(16) 0.1968(4) 0.135(3) Uani 1 1 d U
H53 H 0.0923 0.4735 0.1535 0.162 Uiso 1 1 calc R
C54 C 0.04074(17) 0.47146(16) 0.2024(4) 0.129(2) Uani 1 1 d U
C55 C 0.02480(15) 0.45483(14) 0.2503(3) 0.1013(17) Uani 1 1 d U
C56 C 0.05609(17) 0.43655(14) 0.2984(4) 0.116(2) Uani 1 1 d U
H56 H 0.0464 0.4248 0.3337 0.139 Uiso 1 1 calc R
C57 C 0.10182(16) 0.43451(14) 0.2974(4) 0.1072(18) Uani 1 1 d U
H57 H 0.1226 0.4208 0.3303 0.129 Uiso 1 1 calc R
C58 C 0.0025(8) 0.4958(5) 0.1793(13) 0.291(10) Uani 0.50 1 d PDU
H58A H -0.0214 0.4894 0.2027 0.350 Uiso 0.50 1 calc PR
H58B H 0.0173 0.5137 0.2081 0.350 Uiso 0.50 1 calc PR
N7 N -0.0239(10) 0.5070(5) 0.1056(15) 0.409(13) Uani 0.50 1 d PDU
C59 C -0.0242(10) 0.5401(5) 0.0888(17) 0.383(14) Uani 0.50 1 d PDU
H59 H -0.0073 0.5555 0.1209 0.459 Uiso 0.50 1 calc PR
N8 N -0.0497(10) 0.5421(6) 0.0280(15) 0.361(13) Uani 0.50 1 d PDU
C60 C -0.0777(14) 0.5096(7) -0.0076(19) 0.44(2) Uani 0.50 1 d PDU
H60 H -0.1032 0.5067 -0.0526 0.528 Uiso 0.50 1 calc PR
C61 C -0.0539(15) 0.4886(6) 0.046(2) 0.461(17) Uani 0.50 1 d PDU
H61 H -0.0567 0.4676 0.0434 0.554 Uiso 0.50 1 calc PR
C62 C -0.0744(11) 0.5681(6) -0.0244(16) 0.359(17) Uani 0.50 1 d PDU
H62A H -0.0974 0.5601 -0.0701 0.539 Uiso 0.50 1 calc PR
H62B H -0.0511 0.5799 -0.0390 0.539 Uiso 0.50 1 calc PR
H62C H -0.0903 0.5808 0.0031 0.539 Uiso 0.50 1 calc PR

loop_
_atom_site_aniso_label
_atom_site_aniso_U_11
_atom_site_aniso_U_22
_atom_site_aniso_U_33
_atom_site_aniso_U_23
_atom_site_aniso_U_13
_atom_site_aniso_U_12
Cu1 0.0305(3) 0.0611(4) 0.0707(4) -0.0258(3) 0.0082(2) -0.0108(2)
Cu2 0.0336(3) 0.0546(3) 0.0764(4) -0.0237(3) 0.0118(2) -0.0129(2)
Cu3 0.0785(4) 0.0281(3) 0.0708(4) 0.0006(2) -0.0224(3) -0.0029(2)
O1 0.0601(14) 0.0564(16) 0.0698(18) -0.0193(13) 0.0051(13) -0.0112(11)
O2 0.0685(15) 0.0574(16) 0.0707(18) -0.0213(14) 0.0140(13) -0.0246(12)
O3 0.0774(18) 0.082(2) 0.079(2) -0.0418(17) 0.0139(15) -0.0332(16)
O4 0.0589(15) 0.0599(17) 0.093(2) -0.0335(16) 0.0101(14) -0.0155(12)
O5 0.0368(12) 0.0737(17) 0.0813(19) -0.0094(14) 0.0150(12) -0.0009(11)
O6 0.0341(11) 0.0762(18) 0.092(2) -0.0067(15) 0.0148(12) -0.0058(11)
O7 0.0307(12) 0.101(2) 0.101(2) -0.0071(18) 0.0183(13) -0.0074(12)
O8 0.0374(12) 0.0818(19) 0.098(2) -0.0154(16) 0.0257(13) -0.0091(12)
O9 0.097(2) 0.0482(16) 0.080(2) -0.0154(16) -0.0220(17) -0.0123(14)
O10 0.089(2) 0.0496(16) 0.087(2) 0.0133(15) -0.0232(16) 0.0088(15)
O11 0.096(2) 0.0504(17) 0.086(2) -0.0182(15) -0.0070(17) -0.0200(15)
O12 0.089(2) 0.0402(15) 0.098(2) 0.0114(16) -0.0096(17) 0.0169(13)
O14 0.102(2) 0.118(3) 0.123(3) 0.035(2) 0.040(2) 0.015(2)
O15 0.0707(17) 0.122(3) 0.079(2) -0.0016(19) 0.0245(15) 0.0096(17)
O16 0.117(3) 0.104(3) 0.119(3) -0.002(2) 0.027(2) -0.004(2)
C1 0.054(2) 0.063(2) 0.066(3) -0.016(2) 0.0160(18) -0.0212(18)
C2 0.078(2) 0.059(2) 0.070(3) -0.020(2) 0.015(2) -0.025(2)
C3 0.121(4) 0.068(3) 0.070(3) -0.011(2) 0.006(3) -0.040(3)
C4 0.140(4) 0.067(3) 0.080(3) -0.010(2) 0.006(3) -0.053(3)
C5 0.121(4) 0.072(3) 0.076(3) -0.016(2) 0.004(3) -0.051(3)
C6 0.148(5) 0.084(3) 0.069(3) -0.019(3) 0.005(3) -0.054(3)
C7 0.122(4) 0.064(3) 0.074(3) -0.013(2) 0.015(3) -0.037(3)
C8 0.130(4) 0.068(3) 0.073(3) -0.019(2) 0.007(3) -0.041(3)
C9 0.115(3) 0.067(3) 0.081(3) -0.011(2) 0.007(3) -0.033(3)
C10 0.107(3) 0.061(3) 0.072(3) -0.016(2) -0.003(2) -0.023(2)
C11 0.103(3) 0.046(2) 0.081(3) -0.012(2) -0.014(2) -0.024(2)
C12 0.114(4) 0.070(3) 0.098(4) -0.027(3) 0.005(3) -0.035(3)
C13 0.126(4) 0.077(3) 0.095(4) -0.032(3) 0.012(3) -0.042(3)
C14 0.097(3) 0.033(2) 0.055(3) 0.0029(18) -0.021(2) -0.012(2)
C15 0.147(5) 0.154(6) 0.147(6) -0.021(5) 0.028(4) -0.055(5)
N1 0.139(5) 0.215(7) 0.179(6) -0.002(5) -0.003(4) -0.035(5)
C16 0.183(10) 0.266(10) 0.292(14) 0.075(10) -0.011(9) 0.026(8)
N2 0.219(12) 0.408(14) 0.295(13) 0.106(11) -0.060(9) -0.002(10)
C17 0.169(9) 0.395(14) 0.186(9) -0.041(10) 0.012(6) -0.030(10)
C18 0.178(9) 0.275(9) 0.201(10) -0.047(7) 0.009(7) -0.086(8)
C19 0.42(3) 0.87(4) 0.44(3) 0.41(3) -0.11(2) -0.07(3)
C20 0.0336(17) 0.066(2) 0.081(3) -0.019(2) 0.0146(17) -0.0061(16)
C21 0.0361(16) 0.062(2) 0.088(3) -0.016(2) 0.0161(17) -0.0047(15)
C22 0.0370(18) 0.086(3) 0.108(4) 0.012(3) 0.0181(19) 0.0052(18)
C23 0.047(2) 0.093(3) 0.111(4) 0.014(3) 0.020(2) 0.000(2)
C24 0.0373(18) 0.074(3) 0.104(3) 0.001(2) 0.0187(18) -0.0022(17)
C25 0.0454(19) 0.062(3) 0.111(4) -0.002(2) 0.022(2) 0.0018(17)
C26 0.0415(18) 0.062(2) 0.112(3) -0.005(2) 0.028(2) -0.0047(16)
C27 0.064(5) 0.111(7) 0.183(10) 0.053(7) 0.027(6) -0.004(5)
N3 0.093(6) 0.236(13) 0.223(11) 0.028(9) 0.065(7) -0.026(7)
C28 0.125(10) 0.229(18) 0.324(19) -0.085(15) 0.040(12) 0.024(11)
N4 0.237(15) 0.31(2) 0.33(2) -0.062(15) 0.129(15) -0.014(16)
C29 0.146(9) 0.279(18) 0.183(13) 0.153(11) 0.073(9) 0.046(10)
C30 0.115(8) 0.241(16) 0.219(13) 0.077(11) 0.068(8) -0.037(9)
C31 0.46(4) 0.23(3) 0.33(3) 0.033(16) 0.22(2) 0.07(2)
C32 0.056(2) 0.074(3) 0.102(4) -0.041(3) 0.024(2) -0.023(2)
C33 0.078(3) 0.081(3) 0.121(4) -0.045(3) 0.010(3) -0.030(2)
C34 0.101(4) 0.085(3) 0.123(4) -0.037(3) 0.001(3) -0.021(3)
C35 0.160(6) 0.078(3) 0.134(5) -0.050(3) 0.005(4) -0.032(3)
C36 0.114(4) 0.097(4) 0.144(5) -0.068(4) 0.022(4) -0.039(3)
C37 0.168(6) 0.093(4) 0.119(5) -0.052(3) 0.012(4) -0.053(4)
C38 0.142(5) 0.096(4) 0.101(4) -0.043(3) 0.006(3) -0.053(4)
C39 0.131(5) 0.093(4) 0.138(5) -0.061(4) 0.015(4) -0.049(4)
C40 0.160(6) 0.159(6) 0.158(7) -0.079(5) 0.040(5) -0.083(5)
C41 0.131(5) 0.099(4) 0.128(5) -0.052(4) 0.017(4) -0.050(4)
C42 0.096(3) 0.053(3) 0.104(4) -0.024(3) -0.005(3) -0.016(2)
C43 0.120(4) 0.108(4) 0.159(6) -0.078(4) 0.033(4) -0.054(4)
C44 0.146(6) 0.146(6) 0.196(7) -0.106(6) 0.062(5) -0.087(5)
C45 0.092(3) 0.050(3) 0.069(3) -0.011(2) -0.019(3) -0.006(2)
C46 0.433(16) 0.153(7) 0.409(18) 0.020(10) -0.011(15) 0.086(11)
N5 0.462(18) 0.354(16) 0.55(2) 0.070(17) 0.047(16) 0.213(15)
C47 0.50(2) 0.379(19) 0.50(2) -0.032(19) 0.085(19) 0.28(2)
N6 0.48(2) 0.44(3) 0.48(3) 0.00(2) 0.073(19) 0.21(2)
C48 0.40(2) 0.42(3) 0.57(3) 0.05(2) 0.070(19) 0.18(2)
C49 0.39(2) 0.44(2) 0.62(3) 0.15(2) 0.022(18) 0.19(2)
C50 0.37(2) 0.44(3) 0.56(3) 0.01(3) 0.06(2) 0.10(2)
C51 0.0344(18) 0.084(3) 0.097(3) -0.022(3) 0.0177(19) -0.0046(18)
C52 0.0397(19) 0.096(3) 0.102(3) -0.012(3) 0.026(2) -0.0084(19)
C53 0.048(2) 0.193(6) 0.168(6) 0.067(5) 0.036(3) 0.008(3)
C54 0.055(3) 0.170(6) 0.172(6) 0.042(5) 0.050(3) 0.019(3)
C55 0.042(2) 0.144(5) 0.123(4) -0.013(3) 0.032(2) 0.002(2)
C56 0.055(3) 0.154(5) 0.156(5) 0.022(4) 0.056(3) 0.005(3)
C57 0.049(2) 0.141(5) 0.138(5) 0.022(4) 0.038(3) 0.007(3)
C58 0.218(16) 0.255(16) 0.37(2) 0.073(14) 0.042(16) 0.137(13)
N7 0.33(2) 0.327(18) 0.44(2) 0.085(16) -0.076(17) 0.144(18)
C59 0.30(2) 0.314(18) 0.42(3) 0.085(17) -0.047(19) 0.197(18)
N8 0.30(3) 0.37(2) 0.35(3) 0.076(18) 0.02(2) 0.16(2)
C60 0.41(4) 0.41(3) 0.39(3) 0.09(3) -0.05(3) 0.10(3)
C61 0.40(4) 0.37(2) 0.46(3) 0.06(2) -0.10(2) 0.11(3)
C62 0.36(4) 0.40(3) 0.27(3) 0.09(3) 0.02(3) 0.13(3)

loop_
_atom_type_symbol
_atom_type_description
_atom_type_scat_dispersion_real
_atom_type_scat_dispersion_imag
_atom_type_scat_source
C C 0.0181 0.0091 'International Tables Vol C Tables 4.2.6.8 and 6.1.1.4'
H H 0.0000 0.0000 'International Tables Vol C Tables 4.2.6.8 and 6.1.1.4'
N N 0.0311 0.0180 'International Tables Vol C Tables 4.2.6.8 and 6.1.1.4'
O O 0.0492 0.0322 'International Tables Vol C Tables 4.2.6.8 and 6.1.1.4'
Cu Cu -1.9646 0.5888 'International Tables Vol C Tables 4.2.6.8 and 6.1.1.4'

loop_
_geom_angle_atom_site_label_1
_geom_angle_atom_site_label_2
_geom_angle_atom_site_label_3
_geom_angle
_geom_angle_site_symmetry_1
_geom_angle_site_symmetry_3
O3 Cu1 O5 91.77(12) . .
O3 Cu1 O7 88.42(13) . .
O5 Cu1 O7 167.67(13) . .
O3 Cu1 O1 169.58(14) . .
O5 Cu1 O1 88.07(11) . .
O7 Cu1 O1 89.53(12) . .
O3 Cu1 O15 93.26(14) . .
O5 Cu1 O15 97.45(12) . .
O7 Cu1 O15 94.85(13) . .
O1 Cu1 O15 97.09(13) . .
O3 Cu1 Cu2 83.38(11) . .
O5 Cu1 Cu2 82.84(9) . .
O7 Cu1 Cu2 84.94(10) . .
O1 Cu1 Cu2 86.27(9) . .
O15 Cu1 Cu2 176.64(10) . .
O4 Cu2 O6 90.62(11) . .
O4 Cu2 O8 87.88(11) . .
O6 Cu2 O8 168.88(13) . .
O4 Cu2 O2 167.60(14) . .
O6 Cu2 O2 88.68(11) . .
O8 Cu2 O2 90.43(11) . .
O4 Cu2 O14 96.31(15) . .
O6 Cu2 O14 96.24(13) . .
O8 Cu2 O14 94.88(14) . .
O2 Cu2 O14 96.07(15) . .
O4 Cu2 Cu1 85.74(10) . .
O6 Cu2 Cu1 85.21(9) . .
O8 Cu2 Cu1 83.70(9) . .
O2 Cu2 Cu1 81.86(9) . .
O14 Cu2 Cu1 177.47(11) . .
O11 Cu3 O10 89.37(13) . .
O11 Cu3 O12 88.40(12) . .
O10 Cu3 O12 169.20(17) . .
O11 Cu3 O9 168.69(17) . .
O10 Cu3 O9 90.79(12) . .
O12 Cu3 O9 89.34(13) . .
O11 Cu3 O16 97.41(16) . .
O10 Cu3 O16 94.47(16) . .
O12 Cu3 O16 96.30(16) . .
O9 Cu3 O16 93.85(16) . .
O11 Cu3 Cu3 84.58(12) . 2_656
O10 Cu3 Cu3 83.99(12) . 2_656
O12 Cu3 Cu3 85.28(12) . 2_656
O9 Cu3 Cu3 84.19(13) . 2_656
O16 Cu3 Cu3 177.48(10) . 2_656
C1 O1 Cu1 120.4(3) . .
C1 O2 Cu2 125.0(3) . .
C32 O3 Cu1 122.6(3) . .
C32 O4 Cu2 120.2(3) . .
C20 O5 Cu1 124.1(3) . .
C20 O6 Cu2 120.9(2) . .
C51 O7 Cu1 121.8(3) . .
C51 O8 Cu2 122.7(3) . .
C14 O9 Cu3 121.5(3) . .
C14 O10 Cu3 121.2(3) 2_656 .
C45 O11 Cu3 121.8(3) 3_556 .
C45 O12 Cu3 119.3(3) 4 .
O2 C1 O1 126.3(4) . .
O2 C1 C2 116.6(4) . .
O1 C1 C2 117.1(4) . .
C7 C2 C3 117.7(4) . .
C7 C2 C1 121.6(4) . .
C3 C2 C1 120.4(4) . .
C4 C3 C2 120.6(4) . .
C4 C3 H3 119.7 . .
C2 C3 H3 119.7 . .
C3 C4 C5 120.4(4) . .
C3 C4 H4 119.8 . .
C5 C4 H4 119.8 . .
C6 C5 C4 118.7(4) . .
C6 C5 C8 119.4(4) . .
C4 C5 C8 121.9(4) . .
C7 C6 C5 120.9(5) . .
C7 C6 H6 119.5 . .
C5 C6 H6 119.5 . .
C6 C7 C2 121.5(4) . .
C6 C7 H7 119.2 . .
C2 C7 H7 119.2 . .
C9 C8 C13 119.2(4) . .
C9 C8 C5 122.7(5) . .
C13 C8 C5 118.0(5) . .
C8 C9 C10 120.8(5) . .
C8 C9 C15 122.6(5) . .
C10 C9 C15 116.2(6) . .
C11 C10 C9 120.6(5) . .
C11 C10 H10 119.7 . .
C9 C10 H10 119.7 . .
C10 C11 C12 119.9(4) . .
C10 C11 C14 120.3(5) . .
C12 C11 C14 119.7(5) . .
C13 C12 C11 120.9(5) . .
C13 C12 H12 119.5 . .
C11 C12 H12 119.5 . .
C12 C13 C8 118.5(5) . .
C12 C13 H13 120.8 . .
C8 C13 H13 120.8 . .
O9 C14 O10 127.8(4) . 2_656
O9 C14 C11 116.2(5) . .
O10 C14 C11 116.0(5) 2_656 .
N1 C15 C9 116.1(7) . .
N1 C15 H15A 108.3 . .
C9 C15 H15A 108.3 . .
N1 C15 H15B 108.3 . .
C9 C15 H15B 108.3 . .
H15A C15 H15B 107.4 . .
C18 N1 C15 124.3(8) . .
C18 N1 C16 117.3(8) . .
C15 N1 C16 118.1(8) . .
N2 C16 N1 101.9(13) . .
N2 C16 H16 129.1 . .
N1 C16 H16 129.1 . .
C16 N2 C19 135.1(17) . .
C16 N2 C17 117.0(13) . .
C19 N2 C17 107.4(13) . .
C18 C17 N2 100.0(9) . .
C18 C17 H17 130.0 . .
N2 C17 H17 130.0 . .
C17 C18 N1 103.6(10) . .
C17 C18 H18 128.2 . .
N1 C18 H18 128.2 . .
N2 C19 H19A 109.5 . .
N2 C19 H19B 109.5 . .
H19A C19 H19B 109.5 . .
N2 C19 H19C 109.5 . .
H19A C19 H19C 109.5 . .
H19B C19 H19C 109.5 . .
O6 C20 O5 126.7(3) . .
O6 C20 C21 116.6(4) . .
O5 C20 C21 116.7(4) . .
C26 C21 C22 120.4(3) . .
C26 C21 C20 121.1(4) . .
C22 C21 C20 118.5(4) . .
C23 C22 C21 120.1(4) . .
C23 C22 H22 119.9 . .
C21 C22 H22 119.9 . .
C22 C23 C24 119.1(4) . .
C22 C23 C27 118.2(5) . .
C24 C23 C27 121.5(5) . .
C25 C24 C23 119.6(4) . .
C25 C24 C24 119.8(3) . 2_655
C23 C24 C24 120.5(3) . 2_655
C24 C25 C26 120.5(4) . .
C24 C25 H25 119.7 . .
C26 C25 H25 119.7 . .
C21 C26 C25 120.1(4) . .
C21 C26 H26 119.9 . .
C25 C26 H26 119.9 . .
N3 C27 C23 105.0(9) . .
N3 C27 H27A 110.8 . .
C23 C27 H27A 110.8 . .
N3 C27 H27B 110.8 . .
C23 C27 H27B 110.8 . .
H27A C27 H27B 108.8 . .
C30 N3 C27 123.7(13) . .
C30 N3 C28 115.5(12) . .
C27 N3 C28 120.0(11) . .
N4 C28 N3 103.0(17) . .
N4 C28 H28 128.5 . .
N3 C28 H28 128.5 . .
C28 N4 C31 140(2) . .
C28 N4 C29 115.9(17) . .
C31 N4 C29 104.0(15) . .
C30 C29 N4 98.3(11) . .
C30 C29 H29 130.9 . .
N4 C29 H29 130.9 . .
N3 C30 C29 105.0(13) . .
N3 C30 H30 127.5 . .
C29 C30 H30 127.5 . .
N4 C31 H31A 109.5 . .
N4 C31 H31B 109.5 . .
H31A C31 H31B 109.5 . .
N4 C31 H31C 109.5 . .
H31A C31 H31C 109.5 . .
H31B C31 H31C 109.5 . .
O4 C32 O3 127.9(4) . .
O4 C32 C33 117.5(5) . .
O3 C32 C33 114.7(5) . .
C38 C33 C34 118.0(5) . .
C38 C33 C32 120.9(5) . .
C34 C33 C32 120.6(5) . .
C35 C34 C33 121.4(6) . .
C35 C34 H34 119.3 . .
C33 C34 H34 119.3 . .
C34 C35 C36 121.0(7) . .
C34 C35 C46 114.7(9) . .
C36 C35 C46 117.9(8) . .
C37 C36 C35 119.0(5) . .
C37 C36 C39 118.9(7) . .
C35 C36 C39 121.6(7) . .
C36 C37 C38 118.7(6) . .
C36 C37 H37 120.6 . .
C38 C37 H37 120.6 . .
C33 C38 C37 121.8(6) . .
C33 C38 H38 119.1 . .
C37 C38 H38 119.1 . .
C44 C39 C40 122.6(5) . .
C44 C39 C36 118.2(6) . .
C40 C39 C36 118.4(6) . .
C39 C40 C41 113.1(7) . .
C39 C40 H40 123.5 . .
C41 C40 H40 123.5 . .
C42 C41 C40 122.6(6) . .
C42 C41 H41 118.7 . .
C40 C41 H41 118.7 . .
C43 C42 C41 120.1(5) . .
C43 C42 C45 121.7(5) . .
C41 C42 C45 118.1(5) . .
C42 C43 C44 117.4(6) . .
C42 C43 H43 121.3 . .
C44 C43 H43 121.3 . .
C39 C44 C43 123.1(7) . .
C39 C44 H44 118.5 . .
C43 C44 H44 118.5 . .
O11 C45 O12 127.9(4) 3_444 4_545
O11 C45 C42 118.5(5) 3_444 .
O12 C45 C42 113.3(5) 4_545 .
N5 C46 C35 125.3(14) . .
N5 C46 H46A 106.0 . .
C35 C46 H46A 106.0 . .
N5 C46 H46B 106.0 . .
C35 C46 H46B 106.0 . .
H46A C46 H46B 106.3 . .
C49 N5 C46 119.6(17) . .
C49 N5 C47 118.2(14) . .
C46 N5 C47 121.2(18) . .
N6 C47 N5 98.7(19) . .
N6 C47 H47 130.7 . .
N5 C47 H47 130.7 . .
C47 N6 C50 128(2) . .
C47 N6 C48 119(2) . .
C50 N6 C48 101.1(15) . .
C49 C48 N6 97.1(13) . .
C49 C48 H48 131.5 . .
N6 C48 H48 131.5 . .
C48 C49 N5 103.9(15) . .
C48 C49 H49 128.0 . .
N5 C49 H49 128.0 . .
N6 C50 H50A 109.5 . .
N6 C50 H50B 109.5 . .
H50A C50 H50B 109.5 . .
N6 C50 H50C 109.5 . .
H50A C50 H50C 109.5 . .
H50B C50 H50C 109.5 . .
O8 C51 O7 126.8(3) . .
O8 C51 C52 115.8(4) . .
O7 C51 C52 117.4(4) . .
C53 C52 C57 116.8(4) . .
C53 C52 C51 121.0(5) . .
C57 C52 C51 121.0(5) . .
C52 C53 C54 121.6(6) . .
C52 C53 H53 119.2 . .
C54 C53 H53 119.2 . .
C55 C54 C53 119.9(6) . .
C55 C54 C58 100.8(10) . .
C53 C54 C58 138.2(12) . .
C54 C55 C56 116.6(4) . .
C54 C55 C55 123.4(6) . 2
C56 C55 C55 119.9(5) . 2
C55 C56 C57 121.6(5) . .
C55 C56 H56 119.2 . .
C57 C56 H56 119.2 . .
C52 C57 C56 120.7(5) . .
C52 C57 H57 119.7 . .
C56 C57 H57 119.7 . .
N7 C58 C54 131(2) . .
N7 C58 H58A 104.6 . .
C54 C58 H58A 104.6 . .
N7 C58 H58B 104.6 . .
C54 C58 H58B 104.6 . .
H58A C58 H58B 105.7 . .
C58 N7 C61 124(2) . .
C58 N7 C59 120.1(19) . .
C61 N7 C59 115.9(15) . .
N8 C59 N7 103.6(19) . .
N8 C59 H59 128.2 . .
N7 C59 H59 128.2 . .
C59 N8 C62 135(2) . .
C59 N8 C60 114.2(19) . .
C62 N8 C60 108.6(17) . .
C61 C60 N8 102.8(15) . .
C61 C60 H60 128.6 . .
N8 C60 H60 128.6 . .
C60 C61 N7 102.6(16) . .
C60 C61 H61 128.7 . .
N7 C61 H61 128.7 . .
N8 C62 H62A 109.5 . .
N8 C62 H62B 109.5 . .
H62A C62 H62B 109.5 . .
N8 C62 H62C 109.5 . .
H62A C62 H62C 109.5 . .
H62B C62 H62C 109.5 . .

loop_
_geom_bond_atom_site_label_1
_geom_bond_atom_site_label_2
_geom_bond_distance
_geom_bond_site_symmetry_2
Cu1 O3 1.945(3) .
Cu1 O5 1.949(2) .
Cu1 O7 1.951(2) .
Cu1 O1 1.953(2) .
Cu1 O15 2.129(3) .
Cu1 Cu2 2.6354(9) .
Cu2 O4 1.951(3) .
Cu2 O6 1.957(2) .
Cu2 O8 1.961(2) .
Cu2 O2 1.969(2) .
Cu2 O14 2.158(4) .
Cu3 O11 1.951(3) .
Cu3 O10 1.953(3) .
Cu3 O12 1.956(3) .
Cu3 O9 1.964(3) .
Cu3 O16 2.131(4) .
Cu3 Cu3 2.6205(15) 2_656
O1 C1 1.253(5) .
O2 C1 1.247(5) .
O3 C32 1.275(6) .
O4 C32 1.248(6) .
O5 C20 1.249(5) .
O6 C20 1.248(5) .
O7 C51 1.258(5) .
O8 C51 1.256(5) .
O9 C14 1.225(6) .
O10 C14 1.260(6) 2_656
O11 C45 1.247(6) 3_556
O12 C45 1.301(6) 4
C1 C2 1.474(5) .
C2 C7 1.384(6) .
C2 C3 1.408(6) .
C3 C4 1.390(6) .
C3 H3 0.9500 .
C4 C5 1.393(7) .
C4 H4 0.9500 .
C5 C6 1.382(7) .
C5 C8 1.488(6) .
C6 C7 1.379(6) .
C6 H6 0.9500 .
C7 H7 0.9500 .
C8 C9 1.359(8) .
C8 C13 1.449(8) .
C9 C10 1.398(6) .
C9 C15 1.469(9) .
C10 C11 1.358(7) .
C10 H10 0.9500 .
C11 C12 1.397(8) .
C11 C14 1.529(5) .
C12 C13 1.376(6) .
C12 H12 0.9500 .
C13 H13 0.9500 .
C14 O10 1.260(6) 2_656
C15 N1 1.439(8) .
C15 H15A 0.9900 .
C15 H15B 0.9900 .
N1 C18 1.431(10) .
N1 C16 1.494(12) .
C16 N2 1.156(13) .
C16 H16 0.9500 .
N2 C19 1.559(15) .
N2 C17 1.700(15) .
C17 C18 1.416(13) .
C17 H17 0.9500 .
C18 H18 0.9500 .
C19 H19A 0.9800 .
C19 H19B 0.9800 .
C19 H19C 0.9800 .
C20 C21 1.518(5) .
C21 C26 1.367(6) .
C21 C22 1.390(6) .
C22 C23 1.382(6) .
C22 H22 0.9500 .
C23 C24 1.416(6) .
C23 C27 1.560(11) .
C24 C25 1.372(6) .
C24 C24 1.505(7) 2_655
C25 C26 1.386(5) .
C25 H25 0.9500 .
C26 H26 0.9500 .
C27 N3 1.439(13) .
C27 H27A 0.9900 .
C27 H27B 0.9900 .
N3 C30 1.389(13) .
N3 C28 1.514(16) .
C28 N4 1.120(16) .
C28 H28 0.9500 .
N4 C31 1.547(17) .
N4 C29 1.707(18) .
C29 C30 1.438(16) .
C29 H29 0.9500 .
C30 H30 0.9500 .
C31 H31A 0.9800 .
C31 H31B 0.9800 .
C31 H31C 0.9800 .
C32 C33 1.526(6) .
C33 C38 1.371(8) .
C33 C34 1.383(8) .
C34 C35 1.331(7) .
C34 H34 0.9500 .
C35 C36 1.393(9) .
C35 C46 1.507(14) .
C36 C37 1.382(9) .
C36 C39 1.507(7) .
C37 C38 1.383(7) .
C37 H37 0.9500 .
C38 H38 0.9500 .
C39 C44 1.361(10) .
C39 C40 1.372(10) .
C40 C41 1.466(8) .
C40 H40 0.9500 .
C41 C42 1.408(8) .
C41 H41 0.9500 .
C42 C43 1.349(8) .
C42 C45 1.514(6) .
C43 C44 1.404(7) .
C43 H43 0.9500 .
C44 H44 0.9500 .
C45 O11 1.247(6) 3_444
C45 O12 1.301(6) 4_545
C46 N5 1.490(14) .
C46 H46A 0.9900 .
C46 H46B 0.9900 .
N5 C49 1.428(16) .
N5 C47 1.513(18) .
C47 N6 1.124(17) .
C47 H47 0.9500 .
N6 C50 1.581(17) .
N6 C48 1.744(19) .
C48 C49 1.426(17) .
C48 H48 0.9500 .
C49 H49 0.9500 .
C50 H50A 0.9800 .
C50 H50B 0.9800 .
C50 H50C 0.9800 .
C51 C52 1.505(5) .
C52 C53 1.328(7) .
C52 C57 1.341(7) .
C53 C54 1.382(7) .
C53 H53 0.9500 .
C54 C55 1.354(8) .
C54 C58 1.550(17) .
C55 C56 1.354(8) .
C55 C55 1.488(8) 2
C56 C57 1.384(6) .
C56 H56 0.9500 .
C57 H57 0.9500 .
C58 N7 1.436(15) .
C58 H58A 0.9900 .
C58 H58B 0.9900 .
N7 C61 1.449(17) .
N7 C59 1.520(18) .
C59 N8 1.151(18) .
C59 H59 0.9500 .
N8 C62 1.553(18) .
N8 C60 1.710(19) .
C60 C61 1.392(18) .
C60 H60 0.9500 .
C61 H61 0.9500 .
C62 H62A 0.9800 .
C62 H62B 0.9800 .
C62 H62C 0.9800 .

loop_
_geom_torsion_atom_site_label_1
_geom_torsion_atom_site_label_2
_geom_torsion_atom_site_label_3
_geom_torsion_atom_site_label_4
_geom_torsion
_geom_torsion_site_symmetry_1
_geom_torsion_site_symmetry_4
O3 Cu1 Cu2 O4 -1.40(11) . .
O5 Cu1 Cu2 O4 -94.03(11) . .
O7 Cu1 Cu2 O4 87.59(12) . .
O1 Cu1 Cu2 O4 177.45(10) . .
O15 Cu1 Cu2 O4 1.1(14) . .
O3 Cu1 Cu2 O6 89.58(12) . .
O5 Cu1 Cu2 O6 -3.05(11) . .
O7 Cu1 Cu2 O6 178.58(11) . .
O1 Cu1 Cu2 O6 -91.57(11) . .
O15 Cu1 Cu2 O6 92.1(14) . .
O3 Cu1 Cu2 O8 -89.73(12) . .
O5 Cu1 Cu2 O8 177.64(10) . .
O7 Cu1 Cu2 O8 -0.74(12) . .
O1 Cu1 Cu2 O8 89.12(11) . .
O15 Cu1 Cu2 O8 -87.2(14) . .
O3 Cu1 Cu2 O2 178.93(11) . .
O5 Cu1 Cu2 O2 86.30(11) . .
O7 Cu1 Cu2 O2 -92.08(12) . .
O1 Cu1 Cu2 O2 -2.22(10) . .
O15 Cu1 Cu2 O2 -179(100) . .
O3 Cu1 Cu2 O14 -146(2) . .
O5 Cu1 Cu2 O14 122(2) . .
O7 Cu1 Cu2 O14 -57(2) . .
O1 Cu1 Cu2 O14 33(2) . .
O15 Cu1 Cu2 O14 -143(3) . .
O3 Cu1 O1 C1 11.2(8) . .
O5 Cu1 O1 C1 -78.1(3) . .
O7 Cu1 O1 C1 89.8(3) . .
O15 Cu1 O1 C1 -175.4(3) . .
Cu2 Cu1 O1 C1 4.8(3) . .
O4 Cu2 O2 C1 -1.2(7) . .
O6 Cu2 O2 C1 85.7(3) . .
O8 Cu2 O2 C1 -83.2(3) . .
O14 Cu2 O2 C1 -178.2(3) . .
Cu1 Cu2 O2 C1 0.3(3) . .
O5 Cu1 O3 C32 86.9(3) . .
O7 Cu1 O3 C32 -80.7(3) . .
O1 Cu1 O3 C32 -2.0(8) . .
O15 Cu1 O3 C32 -175.5(3) . .
Cu2 Cu1 O3 C32 4.4(3) . .
O6 Cu2 O4 C32 -86.3(3) . .
O8 Cu2 O4 C32 82.7(3) . .
O2 Cu2 O4 C32 0.4(7) . .
O14 Cu2 O4 C32 177.4(3) . .
Cu1 Cu2 O4 C32 -1.1(3) . .
O3 Cu1 O5 C20 -80.6(3) . .
O7 Cu1 O5 C20 10.1(7) . .
O1 Cu1 O5 C20 89.0(3) . .
O15 Cu1 O5 C20 -174.1(3) . .
Cu2 Cu1 O5 C20 2.5(3) . .
O4 Cu2 O6 C20 90.4(3) . .
O8 Cu2 O6 C20 8.2(8) . .
O2 Cu2 O6 C20 -77.3(3) . .
O14 Cu2 O6 C20 -173.2(3) . .
Cu1 Cu2 O6 C20 4.7(3) . .
O3 Cu1 O7 C51 83.1(3) . .
O5 Cu1 O7 C51 -7.9(8) . .
O1 Cu1 O7 C51 -86.7(3) . .
O15 Cu1 O7 C51 176.3(3) . .
Cu2 Cu1 O7 C51 -0.4(3) . .
O4 Cu2 O8 C51 -83.8(3) . .
O6 Cu2 O8 C51 -1.4(8) . .
O2 Cu2 O8 C51 83.9(3) . .
O14 Cu2 O8 C51 -180.0(3) . .
Cu1 Cu2 O8 C51 2.1(3) . .
O11 Cu3 O9 C14 13.1(8) . .
O10 Cu3 O9 C14 -77.6(3) . .
O12 Cu3 O9 C14 91.6(3) . .
O16 Cu3 O9 C14 -172.1(3) . .
Cu3 Cu3 O9 C14 6.3(3) 2_656 .
O11 Cu3 O10 C14 -73.5(3) . 2_656
O12 Cu3 O10 C14 4.5(8) . 2_656
O9 Cu3 O10 C14 95.2(3) . 2_656
O16 Cu3 O10 C14 -170.9(3) . 2_656
Cu3 Cu3 O10 C14 11.1(3) 2_656 2_656
O10 Cu3 O11 C45 90.3(3) . 3_556
O12 Cu3 O11 C45 -79.2(4) . 3_556
O9 Cu3 O11 C45 -0.6(8) . 3_556
O16 Cu3 O11 C45 -175.3(3) . 3_556
Cu3 Cu3 O11 C45 6.3(3) 2_656 3_556
O11 Cu3 O12 C45 95.0(3) . 4
O10 Cu3 O12 C45 16.8(8) . 4
O9 Cu3 O12 C45 -73.9(3) . 4
O16 Cu3 O12 C45 -167.7(3) . 4
Cu3 Cu3 O12 C45 10.3(3) 2_656 4
Cu2 O2 C1 O1 3.6(5) . .
Cu2 O2 C1 C2 -175.3(3) . .
Cu1 O1 C1 O2 -6.4(5) . .
Cu1 O1 C1 C2 172.4(3) . .
O2 C1 C2 C7 -6.2(6) . .
O1 C1 C2 C7 174.8(4) . .
O2 C1 C2 C3 167.2(4) . .
O1 C1 C2 C3 -11.7(6) . .
C7 C2 C3 C4 -1.2(8) . .
C1 C2 C3 C4 -174.9(5) . .
C2 C3 C4 C5 0.7(9) . .
C3 C4 C5 C6 -1.5(10) . .
C3 C4 C5 C8 176.0(6) . .
C4 C5 C6 C7 2.9(10) . .
C8 C5 C6 C7 -174.7(6) . .
C5 C6 C7 C2 -3.5(9) . .
C3 C2 C7 C6 2.7(8) . .
C1 C2 C7 C6 176.3(5) . .
C6 C5 C8 C9 -63.4(8) . .
C4 C5 C8 C9 119.1(7) . .
C6 C5 C8 C13 112.8(7) . .
C4 C5 C8 C13 -64.7(8) . .
C13 C8 C9 C10 -1.8(8) . .
C5 C8 C9 C10 174.4(5) . .
C13 C8 C9 C15 170.3(6) . .
C5 C8 C9 C15 -13.5(9) . .
C8 C9 C10 C11 0.6(8) . .
C15 C9 C10 C11 -172.0(5) . .
C9 C10 C11 C12 1.7(7) . .
C9 C10 C11 C14 -178.4(4) . .
C10 C11 C12 C13 -2.8(8) . .
C14 C11 C12 C13 177.3(4) . .
C11 C12 C13 C8 1.5(8) . .
C9 C8 C13 C12 0.8(8) . .
C5 C8 C13 C12 -175.6(5) . .
Cu3 O9 C14 O10 0.4(6) . 2_656
Cu3 O9 C14 C11 178.5(2) . .
C10 C11 C14 O9 3.3(6) . .
C12 C11 C14 O9 -176.8(4) . .
C10 C11 C14 O10 -178.4(4) . 2_656
C12 C11 C14 O10 1.5(6) . 2_656
C8 C9 C15 N1 -38.7(10) . .
C10 C9 C15 N1 133.8(7) . .
C9 C15 N1 C18 118.5(10) . .
C9 C15 N1 C16 -67.4(13) . .
C18 N1 C16 N2 -2(2) . .
C15 N1 C16 N2 -176.2(14) . .
N1 C16 N2 C19 -172(2) . .
N1 C16 N2 C17 -1(2) . .
C16 N2 C17 C18 4(2) . .
C19 N2 C17 C18 176.7(16) . .
N2 C17 C18 N1 -3.7(14) . .
C15 N1 C18 C17 178.1(10) . .
C16 N1 C18 C17 3.9(16) . .
Cu2 O6 C20 O5 -4.5(5) . .
Cu2 O6 C20 C21 171.9(2) . .
Cu1 O5 C20 O6 0.4(6) . .
Cu1 O5 C20 C21 -176.0(2) . .
O6 C20 C21 C26 20.8(6) . .
O5 C20 C21 C26 -162.5(4) . .
O6 C20 C21 C22 -159.2(4) . .
O5 C20 C21 C22 17.6(5) . .
C26 C21 C22 C23 -3.0(7) . .
C20 C21 C22 C23 176.9(4) . .
C21 C22 C23 C24 3.9(8) . .
C21 C22 C23 C27 -163.8(7) . .
C22 C23 C24 C25 -2.0(7) . .
C27 C23 C24 C25 165.2(7) . .
C22 C23 C24 C24 -180.0(5) . 2_655
C27 C23 C24 C24 -12.7(10) . 2_655
C23 C24 C25 C26 -0.7(7) . .
C24 C24 C25 C26 177.3(5) 2_655 .
C22 C21 C26 C25 0.3(7) . .
C20 C21 C26 C25 -179.6(4) . .
C24 C25 C26 C21 1.5(7) . .
C22 C23 C27 N3 -134.4(8) . .
C24 C23 C27 N3 58.3(11) . .
C23 C27 N3 C30 -129.1(15) . .
C23 C27 N3 C28 61.9(19) . .
C30 N3 C28 N4 14(3) . .
C27 N3 C28 N4 -176(2) . .
N3 C28 N4 C31 157(4) . .
N3 C28 N4 C29 -15(3) . .
C28 N4 C29 C30 13(3) . .
C31 N4 C29 C30 -161.8(18) . .
C27 N3 C30 C29 -174.7(14) . .
C28 N3 C30 C29 -5(2) . .
N4 C29 C30 N3 -2.5(18) . .
Cu2 O4 C32 O3 5.2(6) . .
Cu2 O4 C32 C33 -174.0(3) . .
Cu1 O3 C32 O4 -7.2(6) . .
Cu1 O3 C32 C33 172.0(3) . .
O4 C32 C33 C38 169.0(5) . .
O3 C32 C33 C38 -10.3(7) . .
O4 C32 C33 C34 -3.2(7) . .
O3 C32 C33 C34 177.5(5) . .
C38 C33 C34 C35 2.2(10) . .
C32 C33 C34 C35 174.7(6) . .
C33 C34 C35 C36 0.8(11) . .
C33 C34 C35 C46 152.1(10) . .
C34 C35 C36 C37 -3.2(11) . .
C46 C35 C36 C37 -153.7(10) . .
C34 C35 C36 C39 -174.6(7) . .
C46 C35 C36 C39 34.9(13) . .
C35 C36 C37 C38 2.5(11) . .
C39 C36 C37 C38 174.2(7) . .
C34 C33 C38 C37 -2.8(10) . .
C32 C33 C38 C37 -175.2(6) . .
C36 C37 C38 C33 0.4(11) . .
C37 C36 C39 C44 68.1(10) . .
C35 C36 C39 C44 -120.5(9) . .
C37 C36 C39 C40 -101.6(9) . .
C35 C36 C39 C40 69.8(10) . .
C44 C39 C40 C41 13.0(13) . .
C36 C39 C40 C41 -177.8(7) . .
C39 C40 C41 C42 -8.8(11) . .
C40 C41 C42 C43 1.8(10) . .
C40 C41 C42 C45 -176.1(6) . .
C41 C42 C43 C44 1.7(10) . .
C45 C42 C43 C44 179.5(6) . .
C40 C39 C44 C43 -10.7(15) . .
C36 C39 C44 C43 -179.9(7) . .
C42 C43 C44 C39 2.5(13) . .
C43 C42 C45 O11 178.3(6) . 3_444
C41 C42 C45 O11 -3.9(7) . 3_444
C43 C42 C45 O12 -7.0(7) . 4_545
C41 C42 C45 O12 170.9(5) . 4_545
C34 C35 C46 N5 -37(2) . .
C36 C35 C46 N5 115.1(18) . .
C35 C46 N5 C49 130(2) . .
C35 C46 N5 C47 -62(3) . .
C49 N5 C47 N6 -16(4) . .
C46 N5 C47 N6 176(2) . .
N5 C47 N6 C50 154(3) . .
N5 C47 N6 C48 18(4) . .
C47 N6 C48 C49 -17(4) . .
C50 N6 C48 C49 -163(2) . .
N6 C48 C49 N5 4(3) . .
C46 N5 C49 C48 174(2) . .
C47 N5 C49 C48 5(4) . .
Cu2 O8 C51 O7 -3.3(6) . .
Cu2 O8 C51 C52 176.4(3) . .
Cu1 O7 C51 O8 2.2(6) . .
Cu1 O7 C51 C52 -177.4(3) . .
O8 C51 C52 C53 -178.2(5) . .
O7 C51 C52 C53 1.5(7) . .
O8 C51 C52 C57 -10.8(7) . .
O7 C51 C52 C57 168.9(5) . .
C57 C52 C53 C54 19.6(10) . .
C51 C52 C53 C54 -172.5(6) . .
C52 C53 C54 C55 -18.8(12) . .
C52 C53 C54 C58 146.8(15) . .
C53 C54 C55 C56 8.9(11) . .
C58 C54 C55 C56 -161.4(10) . .
C53 C54 C55 C55 -168.2(6) . 2
C58 C54 C55 C55 21.5(12) . 2
C54 C55 C56 C57 -1.4(10) . .
C55 C55 C56 C57 175.8(6) 2 .
C53 C52 C57 C56 -11.6(9) . .
C51 C52 C57 C56 -179.5(5) . .
C55 C56 C57 C52 2.7(10) . .
C55 C54 C58 N7 -131(3) . .
C53 C54 C58 N7 62(3) . .
C54 C58 N7 C61 59(5) . .
C54 C58 N7 C59 -125(3) . .
C58 N7 C59 N8 -176(3) . .
C61 N7 C59 N8 -1(6) . .
N7 C59 N8 C62 169(4) . .
N7 C59 N8 C60 6(5) . .
C59 N8 C60 C61 -10(6) . .
C62 N8 C60 C61 -177(4) . .
N8 C60 C61 N7 8(5) . .
C58 N7 C61 C60 170(4) . .
C59 N7 C61 C60 -6(6) . .

loop_
_platon_squeeze_void_nr
_platon_squeeze_void_average_x
_platon_squeeze_void_average_y
_platon_squeeze_void_average_z
_platon_squeeze_void_volume
_platon_squeeze_void_count_electrons
_platon_squeeze_void_content
1 -0.039 0.099 0.154 13880 4657 ' '
